data_7012232
loop_
_publ_author_name
'Dervisi, Athanasia'
'Jenkins, Robert L.'
'Malik, K. M. Abdul'
'Hursthouse, Michael B.'
'Coles, Simon'

_publ_section_title
;
 Synthesis of Ni(ii), Pd(ii) and Pt(ii) complexes containing chiral
 phosphino-thiol and -thioether ligands
;
_journal_issue 6
_journal_name_full 'Dalton Transactions'
_journal_page_first 1133
_journal_paper_doi 10.1039/b209142a
_journal_year 2003
_chemical_formula_sum 'C34 H33 Cl P2 Pd S'
_chemical_formula_weight 677.45
_chemical_name_systematic
; 
? 
;
_space_group_IT_number 4
_symmetry_cell_setting monoclinic
_symmetry_Int_Tables_number 4
_symmetry_space_group_name_Hall 'P 2yb'
_symmetry_space_group_name_H-M 'P 1 21 1'
_atom_sites_solution_hydrogens geom
_atom_sites_solution_primary direct
_atom_sites_solution_secondary difmap
_audit_creation_method SHELXL
_cell_angle_alpha 90.00
_cell_angle_beta 99.021(14)
_cell_angle_gamma 90.00
_cell_formula_units_Z 2
_cell_length_a 8.509(2)
_cell_length_b 10.5654(13)
_cell_length_c 17.553(2)
_cell_measurement_reflns_used 25
_cell_measurement_temperature 293(2)
_cell_measurement_theta_max 18
_cell_measurement_theta_min 17
_cell_volume 1558.5(5)
_computing_cell_refinement 'CAD4 Express (Enraf Nonius, 1994)'
_computing_data_collection 'CAD4 Express (Enraf Nonius, 1994)'
_computing_data_reduction 'XCAD4 (Wocadlo & Harms, 1995)'
_computing_molecular_graphics 'ORTEP-3 for Windows (Farrugia, 1997)'
_computing_structure_refinement 'SHELXL-92 (Sheldrick, 1993)'
_computing_structure_solution 'SHELXS-86 (Sheldrick, 1990)'
_diffrn_ambient_temperature 293(2)
_diffrn_measurement_device 'Enraf Nonius CAD4 diffractometer'
_diffrn_measurement_method 'omega scan'
_diffrn_radiation_monochromator graphite
_diffrn_radiation_source 'fine-focus sealed tube'
_diffrn_radiation_type MoK\a
_diffrn_radiation_wavelength 0.71073
_diffrn_reflns_av_R_equivalents 0.0309
_diffrn_reflns_av_sigmaI/netI 0.0551
_diffrn_reflns_limit_h_max 10
_diffrn_reflns_limit_h_min 0
_diffrn_reflns_limit_k_max 0
_diffrn_reflns_limit_k_min -12
_diffrn_reflns_limit_l_max 20
_diffrn_reflns_limit_l_min -21
_diffrn_reflns_number 3175
_diffrn_reflns_theta_max 25.18
_diffrn_reflns_theta_min 2.26
_diffrn_standards_decay_% 0
_diffrn_standards_interval_time 120
_diffrn_standards_number 3
_exptl_absorpt_coefficient_mu 0.873
_exptl_absorpt_correction_T_max 0.9225
_exptl_absorpt_correction_T_min 0.8560
_exptl_absorpt_correction_type psi-scan
_exptl_crystal_colour orange
_exptl_crystal_density_diffrn 1.444
_exptl_crystal_description prism
_exptl_crystal_F_000 692
_exptl_crystal_size_max 0.25
_exptl_crystal_size_mid 0.20
_exptl_crystal_size_min 0.15
_refine_diff_density_max 0.392
_refine_diff_density_min -0.356
_refine_diff_density_rms 0.074
_refine_ls_abs_structure_details 'Flack H D (1983), Acta Cryst. A39, 876-881'
_refine_ls_abs_structure_Flack 0.01(4)
_refine_ls_extinction_method none
_refine_ls_goodness_of_fit_all 1.060
_refine_ls_goodness_of_fit_obs 1.062
_refine_ls_hydrogen_treatment calculated
_refine_ls_matrix_type full
_refine_ls_number_parameters 293
_refine_ls_number_reflns 2966
_refine_ls_number_restraints 1
_refine_ls_restrained_S_all 1.060
_refine_ls_restrained_S_obs 1.062
_refine_ls_R_factor_all 0.0630
_refine_ls_R_factor_obs 0.0311
_refine_ls_shift/esd_max 0.001
_refine_ls_shift/esd_mean 0.000
_refine_ls_structure_factor_coef Fsqd
_refine_ls_weighting_details 'w=1/[\s^2^(Fo^2^)+(0.0306P)^2^+0.0794P] where P=(Fo^2^+2Fc^2^)/3'
_refine_ls_weighting_scheme calc
_refine_ls_wR_factor_all 0.0731
_refine_ls_wR_factor_obs 0.0650
_reflns_number_observed 2398
_reflns_number_total 2966
_reflns_observed_criterion >2sigma(I)
_cod_data_source_file b209142a.txt
_cod_data_source_block 6
_cod_depositor_comments
;
The following automatic conversions were performed:
'_symmetry_cell_setting' value 'Monoclinic' changed to 'monoclinic'
according to '/home/saulius/struct/CIF-dictionaries/cif_core.dic'
dictionary named 'cif_core.dic' version 2.4.1 from 2010-06-29.

Automatic conversion script
Id: cif_fix_enum 1527 2010-12-29 10:47:43Z saulius 

The following automatic conversions were performed:

'_exptl_absorpt_correction_type' tag value 'psi-scans' was replaced
with 'psi-scan' value.

Automatic conversion script
Id: cif_fix_values 1646 2011-03-28 12:23:43Z adriana 

The following automatic conversions were performed:

'_refine_ls_weighting_scheme' value '
calc w=1/[\s^2^(Fo^2^)+(0.0306P)^2^+0.0794P] where
P=(Fo^2^+2Fc^2^)/3' was changed to 'calc'. New tag
'_refine_ls_weighting_details' was created. The value of the new tag
was set to 'w=1/[\s^2^(Fo^2^)+(0.0306P)^2^+0.0794P] where
P=(Fo^2^+2Fc^2^)/3'.

Automatic conversion script
Id: cif_fix_values 3143 2015-03-26 13:38:13Z robertas 
;
_cod_original_cell_volume 1558.5(4)
_cod_original_sg_symbol_H-M 'P 21 '
_cod_database_code 7012232

loop_
_symmetry_equiv_pos_as_xyz
'x, y, z'
'-x, y+1/2, -z'

loop_
_atom_site_aniso_label
_atom_site_aniso_U_11
_atom_site_aniso_U_22
_atom_site_aniso_U_33
_atom_site_aniso_U_23
_atom_site_aniso_U_13
_atom_site_aniso_U_12
Pd1 0.0420(2) 0.0345(2) 0.0338(2) 0.0013(2) 0.0110(2) -0.0015(3)
Cl1 0.097(2) 0.0404(10) 0.0544(11) -0.0058(9) 0.0258(10) -0.0117(11)
S1 0.0893(14) 0.0360(10) 0.0470(11) -0.0029(9) 0.0253(10) -0.0036(10)
P1 0.0394(9) 0.0365(9) 0.0332(9) 0.0008(7) 0.0100(7) 0.0002(8)
P2 0.0401(9) 0.0395(10) 0.0340(9) 0.0021(6) 0.0078(7) -0.0032(7)
C1 0.054(4) 0.039(4) 0.040(4) 0.005(3) 0.010(3) -0.002(3)
C2 0.052(4) 0.038(4) 0.047(4) 0.007(3) 0.009(3) 0.006(3)
C3 0.066(5) 0.044(4) 0.065(5) 0.002(4) 0.011(4) -0.006(4)
C4 0.090(6) 0.054(7) 0.105(6) -0.022(5) -0.014(5) -0.000(5)
C5 0.036(3) 0.047(4) 0.032(3) -0.002(3) 0.011(2) 0.002(3)
C6 0.065(5) 0.044(4) 0.042(4) 0.001(3) 0.005(4) 0.008(4)
C7 0.080(6) 0.072(6) 0.043(4) 0.016(4) -0.005(4) 0.015(5)
C8 0.059(5) 0.079(6) 0.035(4) -0.000(4) -0.003(3) 0.004(5)
C9 0.079(6) 0.055(5) 0.045(4) -0.009(4) 0.002(4) -0.003(4)
C10 0.063(5) 0.050(4) 0.041(4) -0.001(3) 0.000(4) 0.010(4)
C11 0.035(3) 0.037(4) 0.040(3) -0.004(3) 0.009(2) -0.001(3)
C12 0.036(3) 0.056(4) 0.043(4) -0.008(3) 0.009(3) -0.003(3)
C13 0.046(4) 0.066(6) 0.061(4) -0.016(4) 0.021(3) -0.017(3)
C14 0.038(4) 0.073(6) 0.070(5) -0.028(4) 0.016(4) -0.006(3)
C15 0.052(4) 0.069(5) 0.055(5) -0.015(4) -0.004(4) 0.014(4)
C16 0.047(4) 0.061(4) 0.038(3) -0.001(3) 0.010(3) 0.005(3)
C17 0.038(3) 0.047(4) 0.035(3) -0.003(3) 0.013(3) -0.009(3)
C18 0.066(5) 0.051(5) 0.044(4) 0.003(3) 0.010(4) 0.014(4)
C19 0.064(5) 0.065(6) 0.067(5) 0.011(4) 0.020(4) 0.013(5)
C20 0.088(6) 0.052(5) 0.091(6) 0.005(5) 0.050(5) 0.015(5)
C21 0.077(5) 0.073(5) 0.051(4) -0.014(4) 0.023(4) 0.006(5)
C22 0.055(4) 0.063(5) 0.042(4) -0.009(4) 0.008(3) 0.002(4)
C23 0.054(4) 0.043(4) 0.028(3) 0.003(3) 0.006(3) -0.007(3)
C24 0.049(5) 0.064(5) 0.060(5) 0.007(4) 0.007(4) -0.016(4)
C25 0.063(5) 0.075(6) 0.084(6) 0.011(5) 0.004(4) -0.027(5)
C26 0.097(7) 0.069(6) 0.074(6) 0.008(5) -0.005(5) -0.045(6)
C27 0.096(7) 0.048(5) 0.062(5) 0.005(4) -0.013(5) -0.015(5)
C28 0.057(4) 0.053(5) 0.042(4) 0.003(3) -0.004(3) -0.014(4)
C29 0.040(3) 0.042(4) 0.039(3) -0.007(3) 0.009(3) -0.007(3)
C30 0.046(3) 0.060(4) 0.064(4) 0.002(5) 0.005(3) -0.002(5)
C31 0.047(4) 0.079(5) 0.091(5) 0.002(7) -0.000(4) -0.014(6)
C32 0.045(4) 0.087(6) 0.072(6) -0.009(5) -0.014(4) 0.002(4)
C33 0.078(5) 0.074(6) 0.060(5) 0.015(4) -0.008(4) -0.002(5)
C34 0.071(5) 0.079(6) 0.047(4) 0.019(4) 0.008(4) -0.020(5)

loop_
_atom_site_label
_atom_site_type_symbol
_atom_site_fract_x
_atom_site_fract_y
_atom_site_fract_z
_atom_site_U_iso_or_equiv
_atom_site_thermal_displace_type
_atom_site_occupancy
_atom_site_calc_flag
_atom_site_refinement_flags
_atom_site_disorder_group
Pd1 Pd 0.22157(5) 0.38838(5) 0.29885(2) 0.03624(13) Uani 1 d . .
Cl1 Cl 0.2338(3) 0.6015(2) 0.33670(11) 0.0624(5) Uani 1 d . .
S1 S 0.1956(3) 0.1817(2) 0.26216(11) 0.0559(5) Uani 1 d . .
P1 P 0.1452(2) 0.3222(2) 0.41134(9) 0.0359(4) Uani 1 d . .
P2 P 0.2946(2) 0.4332(2) 0.17835(9) 0.0376(4) Uani 1 d . .
C1 C 0.1478(8) 0.1503(6) 0.4109(3) 0.044(2) Uani 1 d . .
H1A H 0.2559(8) 0.1198(6) 0.4253(3) 0.052 Uiso 1 calc R .
H1B H 0.0840(8) 0.1178(6) 0.4478(3) 0.052 Uiso 1 calc R .
C2 C 0.0809(8) 0.1061(6) 0.3308(4) 0.046(2) Uani 1 d . .
H2 H -0.0298(8) 0.1347(6) 0.3188(4) 0.055 Uiso 1 calc R .
C3 C 0.0837(9) -0.0355(6) 0.3217(4) 0.058(2) Uani 1 d . .
H3A H 0.1936(9) -0.0634(6) 0.3315(4) 0.070 Uiso 1 calc R .
H3B H 0.0299(9) -0.0731(6) 0.3610(4) 0.070 Uiso 1 calc R .
C4 C 0.0087(10) -0.0855(8) 0.2449(5) 0.086(3) Uani 1 d . .
H4A H -0.1024(20) -0.0644(53) 0.2360(17) 0.129 Uiso 1 calc R .
H4B H 0.0207(66) -0.1758(10) 0.2440(13) 0.129 Uiso 1 calc R .
H4C H 0.0597(53) -0.0484(46) 0.2052(5) 0.129 Uiso 1 calc R .
C5 C 0.2543(5) 0.3716(4) 0.5039(2) 0.0378(14) Uani 1 d G .
C6 C 0.3377(6) 0.2849(3) 0.5544(3) 0.050(2) Uani 1 d G .
H6 H 0.3369(8) 0.1995(4) 0.5414(4) 0.061 Uiso 1 calc R .
C7 C 0.4224(5) 0.3258(5) 0.6242(2) 0.067(2) Uani 1 d G .
H7 H 0.4782(8) 0.2677(6) 0.6580(3) 0.080 Uiso 1 calc R .
C8 C 0.4236(5) 0.4534(5) 0.6436(2) 0.059(2) Uani 1 d G .
H8 H 0.4803(7) 0.4807(7) 0.6903(2) 0.070 Uiso 1 calc R .
C9 C 0.3402(6) 0.5401(4) 0.5930(3) 0.061(2) Uani 1 d G .
H9 H 0.3410(9) 0.6255(4) 0.6060(4) 0.073 Uiso 1 calc R .
C10 C 0.2555(5) 0.4992(4) 0.5232(2) 0.052(2) Uani 1 d G .
H10 H 0.1997(8) 0.5572(5) 0.4894(3) 0.063 Uiso 1 calc R .
C11 C -0.0601(3) 0.3646(4) 0.4178(2) 0.0371(15) Uani 1 d G .
C12 C -0.1272(4) 0.3223(4) 0.4805(2) 0.045(2) Uani 1 d G .
H12 H -0.0674(6) 0.2733(5) 0.5185(3) 0.054 Uiso 1 calc R .
C13 C -0.2836(5) 0.3531(4) 0.4864(2) 0.056(2) Uani 1 d G .
H13 H -0.3285(6) 0.3248(6) 0.5283(3) 0.067 Uiso 1 calc R .
C14 C -0.3730(4) 0.4263(5) 0.4296(3) 0.060(2) Uani 1 d G .
H14 H -0.4777(4) 0.4469(6) 0.4335(4) 0.072 Uiso 1 calc R .
C15 C -0.3060(5) 0.4686(4) 0.3669(2) 0.060(2) Uani 1 d G .
H15 H -0.3658(6) 0.5175(6) 0.3289(3) 0.072 Uiso 1 calc R .
C16 C -0.1495(5) 0.4377(4) 0.3610(2) 0.048(2) Uani 1 d G .
H16 H -0.1047(7) 0.4660(6) 0.3191(2) 0.058 Uiso 1 calc R .
C17 C 0.4129(5) 0.3066(4) 0.1453(2) 0.0391(15) Uani 1 d G .
C18 C 0.5317(6) 0.2536(5) 0.1993(2) 0.053(2) Uani 1 d G .
H18 H 0.5451(8) 0.2805(6) 0.2504(2) 0.064 Uiso 1 calc R .
C19 C 0.6303(5) 0.1604(5) 0.1770(3) 0.064(2) Uani 1 d G .
H19 H 0.7098(7) 0.1249(7) 0.2131(3) 0.077 Uiso 1 calc R .
C20 C 0.6102(6) 0.1202(4) 0.1006(3) 0.073(2) Uani 1 d G .
H20 H 0.6762(8) 0.0578(6) 0.0857(4) 0.088 Uiso 1 calc R .
C21 C 0.4915(6) 0.1732(5) 0.0467(2) 0.066(2) Uani 1 d G .
H21 H 0.4780(9) 0.1463(7) -0.0044(2) 0.079 Uiso 1 calc R .
C22 C 0.3928(5) 0.2664(4) 0.0690(2) 0.054(2) Uani 1 d G .
H22 H 0.3133(6) 0.3019(6) 0.0329(3) 0.064 Uiso 1 calc R .
C23 C 0.4171(5) 0.5734(4) 0.1719(2) 0.042(2) Uani 1 d G .
C24 C 0.5779(5) 0.5621(4) 0.1668(3) 0.058(2) Uani 1 d G .
H24 H 0.6239(7) 0.4824(5) 0.1659(4) 0.069 Uiso 1 calc R .
C25 C 0.6699(4) 0.6700(6) 0.1631(3) 0.075(2) Uani 1 d G .
H25 H 0.7775(4) 0.6624(8) 0.1597(4) 0.090 Uiso 1 calc R .
C26 C 0.6012(6) 0.7892(4) 0.1645(3) 0.082(3) Uani 1 d G .
H26 H 0.6628(9) 0.8613(5) 0.1620(4) 0.099 Uiso 1 calc R .
C27 C 0.4404(7) 0.8005(3) 0.1696(3) 0.071(2) Uani 1 d G .
H27 H 0.3945(9) 0.8802(4) 0.1706(4) 0.086 Uiso 1 calc R .
C28 C 0.3484(4) 0.6926(4) 0.1733(2) 0.052(2) Uani 1 d G .
H28 H 0.2409(5) 0.7002(6) 0.1768(4) 0.062 Uiso 1 calc R .
C29 C 0.1230(4) 0.4548(5) 0.1026(2) 0.0402(15) Uani 1 d G .
C30 C -0.0141(5) 0.3854(5) 0.1070(2) 0.057(2) Uani 1 d G .
H30 H -0.0183(7) 0.3321(7) 0.1488(3) 0.069 Uiso 1 calc R .
C31 C -0.1448(4) 0.3956(5) 0.0490(3) 0.074(2) Uani 1 d G .
H31 H -0.2365(5) 0.3491(8) 0.0519(4) 0.088 Uiso 1 calc R .
C32 C -0.1385(5) 0.4751(6) -0.0135(2) 0.070(2) Uani 1 d G .
H32 H -0.2260(6) 0.4820(8) -0.0524(3) 0.084 Uiso 1 calc R .
C33 C -0.0015(6) 0.5445(5) -0.0180(2) 0.073(2) Uani 1 d G .
H33 H 0.0027(9) 0.5978(7) -0.0598(3) 0.087 Uiso 1 calc R .
C34 C 0.1292(5) 0.5343(5) 0.0400(3) 0.066(2) Uani 1 d G .
H34 H 0.2209(7) 0.5808(7) 0.0371(4) 0.079 Uiso 1 calc R .

loop_
_atom_type_symbol
_atom_type_description
_atom_type_scat_dispersion_real
_atom_type_scat_dispersion_imag
_atom_type_scat_source
C C 0.0033 0.0016 'International Tables Vol C Tables 4.2.6.8 and 6.1.1.4'
H H 0.0000 0.0000 'International Tables Vol C Tables 4.2.6.8 and 6.1.1.4'
P P 0.1023 0.0942 'International Tables Vol C Tables 4.2.6.8 and 6.1.1.4'
S S 0.1246 0.1234 'International Tables Vol C Tables 4.2.6.8 and 6.1.1.4'
Cl Cl 0.1484 0.1585 'International Tables Vol C Tables 4.2.6.8 and 6.1.1.4'
Pd Pd -0.9988 1.0072 'International Tables Vol C Tables 4.2.6.8 and 6.1.1.4'

loop_
_geom_angle_atom_site_label_1
_geom_angle_atom_site_label_2
_geom_angle_atom_site_label_3
_geom_angle
_geom_angle_site_symmetry_1
_geom_angle_site_symmetry_3
_geom_angle_publ_flag
S1 Pd1 P1 85.57(6) . . ?
S1 Pd1 P2 88.07(6) . . ?
P1 Pd1 P2 173.61(6) . . ?
S1 Pd1 Cl1 176.98(8) . . ?
P1 Pd1 Cl1 93.15(6) . . ?
P2 Pd1 Cl1 93.17(6) . . ?
C2 S1 Pd1 105.5(2) . . ?
C5 P1 C1 106.6(2) . . ?
C5 P1 C11 103.5(2) . . ?
C1 P1 C11 104.9(3) . . ?
C5 P1 Pd1 120.7(2) . . ?
C1 P1 Pd1 107.3(2) . . ?
C11 P1 Pd1 112.59(14) . . ?
C17 P2 C23 103.1(2) . . ?
C17 P2 C29 106.1(2) . . ?
C23 P2 C29 104.6(2) . . ?
C17 P2 Pd1 112.1(2) . . ?
C23 P2 Pd1 117.0(2) . . ?
C29 P2 Pd1 112.77(15) . . ?
C2 C1 P1 108.1(4) . . ?
C3 C2 C1 113.4(5) . . ?
C3 C2 S1 110.0(5) . . ?
C1 C2 S1 108.3(4) . . ?
C4 C3 C2 115.8(6) . . ?
C6 C5 C10 120.0 . . ?
C6 C5 P1 121.3(2) . . ?
C10 C5 P1 118.7(2) . . ?
C5 C6 C7 120.0 . . ?
C8 C7 C6 120.0 . . ?
C9 C8 C7 120.0 . . ?
C8 C9 C10 120.0 . . ?
C9 C10 C5 120.0 . . ?
C12 C11 C16 120.0 . . ?
C12 C11 P1 119.1(2) . . ?
C16 C11 P1 120.9(2) . . ?
C11 C12 C13 120.0 . . ?
C12 C13 C14 120.0 . . ?
C15 C14 C13 120.0 . . ?
C16 C15 C14 120.0 . . ?
C15 C16 C11 120.0 . . ?
C18 C17 C22 120.0 . . ?
C18 C17 P2 117.2(3) . . ?
C22 C17 P2 122.7(3) . . ?
C19 C18 C17 120.0 . . ?
C20 C19 C18 120.0 . . ?
C19 C20 C21 120.0 . . ?
C22 C21 C20 120.0 . . ?
C21 C22 C17 120.0 . . ?
C24 C23 C28 120.0 . . ?
C24 C23 P2 120.8(3) . . ?
C28 C23 P2 119.2(3) . . ?
C23 C24 C25 120.0 . . ?
C26 C25 C24 120.0 . . ?
C27 C26 C25 120.0 . . ?
C26 C27 C28 120.0 . . ?
C27 C28 C23 120.0 . . ?
C30 C29 C34 120.0 . . ?
C30 C29 P2 118.3(2) . . ?
C34 C29 P2 121.6(2) . . ?
C29 C30 C31 120.0 . . ?
C32 C31 C30 120.0 . . ?
C33 C32 C31 120.0 . . ?
C34 C33 C32 120.0 . . ?
C33 C34 C29 120.0 . . ?

loop_
_geom_bond_atom_site_label_1
_geom_bond_atom_site_label_2
_geom_bond_distance
_geom_bond_site_symmetry_2
_geom_bond_publ_flag
Pd1 S1 2.278(2) . ?
Pd1 P1 2.283(2) . ?
Pd1 P2 2.344(2) . ?
Pd1 Cl1 2.345(2) . ?
S1 C2 1.847(6) . ?
P1 C5 1.816(3) . ?
P1 C1 1.816(6) . ?
P1 C11 1.825(3) . ?
P2 C17 1.822(3) . ?
P2 C23 1.825(4) . ?
P2 C29 1.829(3) . ?
C1 C2 1.507(8) . ?
C2 C3 1.505(9) . ?
C3 C4 1.496(9) . ?
C5 C6 1.39 . ?
C5 C10 1.39 . ?
C6 C7 1.39 . ?
C7 C8 1.39 . ?
C8 C9 1.39 . ?
C9 C10 1.39 . ?
C11 C12 1.39 . ?
C11 C16 1.39 . ?
C12 C13 1.39 . ?
C13 C14 1.39 . ?
C14 C15 1.39 . ?
C15 C16 1.39 . ?
C17 C18 1.39 . ?
C17 C22 1.39 . ?
C18 C19 1.39 . ?
C19 C20 1.39 . ?
C20 C21 1.39 . ?
C21 C22 1.39 . ?
C23 C24 1.39 . ?
C23 C28 1.39 . ?
C24 C25 1.39 . ?
C25 C26 1.39 . ?
C26 C27 1.39 . ?
C27 C28 1.39 . ?
C29 C30 1.39 . ?
C29 C34 1.39 . ?
C30 C31 1.39 . ?
C31 C32 1.39 . ?
C32 C33 1.39 . ?
C33 C34 1.39 . ?

loop_
_geom_torsion_atom_site_label_1
_geom_torsion_atom_site_label_2
_geom_torsion_atom_site_label_3
_geom_torsion_atom_site_label_4
_geom_torsion
_geom_torsion_site_symmetry_1
_geom_torsion_site_symmetry_2
_geom_torsion_site_symmetry_3
_geom_torsion_site_symmetry_4
_geom_torsion_publ_flag
P1 Pd1 S1 C2 15.2(2) . . . . ?
P2 Pd1 S1 C2 -164.3(2) . . . . ?
Cl1 Pd1 S1 C2 -50.0(15) . . . . ?
S1 Pd1 P1 C5 132.7(2) . . . . ?
P2 Pd1 P1 C5 137.7(6) . . . . ?
Cl1 Pd1 P1 C5 -50.1(2) . . . . ?
S1 Pd1 P1 C1 10.4(2) . . . . ?
P2 Pd1 P1 C1 15.5(7) . . . . ?
Cl1 Pd1 P1 C1 -172.3(2) . . . . ?
S1 Pd1 P1 C11 -104.6(2) . . . . ?
P2 Pd1 P1 C11 -99.5(6) . . . . ?
Cl1 Pd1 P1 C11 72.7(2) . . . . ?
S1 Pd1 P2 C17 -36.2(2) . . . . ?
P1 Pd1 P2 C17 -41.3(6) . . . . ?
Cl1 Pd1 P2 C17 146.5(2) . . . . ?
S1 Pd1 P2 C23 -155.0(2) . . . . ?
P1 Pd1 P2 C23 -160.1(5) . . . . ?
Cl1 Pd1 P2 C23 27.7(2) . . . . ?
S1 Pd1 P2 C29 83.5(2) . . . . ?
P1 Pd1 P2 C29 78.5(6) . . . . ?
Cl1 Pd1 P2 C29 -93.7(2) . . . . ?
C5 P1 C1 C2 -171.3(4) . . . . ?
C11 P1 C1 C2 79.3(5) . . . . ?
Pd1 P1 C1 C2 -40.7(5) . . . . ?
P1 C1 C2 C3 177.2(5) . . . . ?
P1 C1 C2 S1 54.8(5) . . . . ?
Pd1 S1 C2 C3 -169.0(4) . . . . ?
Pd1 S1 C2 C1 -44.6(5) . . . . ?
C1 C2 C3 C4 176.0(6) . . . . ?
S1 C2 C3 C4 -62.5(8) . . . . ?
C1 P1 C5 C6 8.3(3) . . . . ?
C11 P1 C5 C6 118.7(3) . . . . ?
Pd1 P1 C5 C6 -114.3(2) . . . . ?
C1 P1 C5 C10 -172.8(3) . . . . ?
C11 P1 C5 C10 -62.4(3) . . . . ?
Pd1 P1 C5 C10 64.6(3) . . . . ?
C10 C5 C6 C7 0.0 . . . . ?
P1 C5 C6 C7 178.9(3) . . . . ?
C5 C6 C7 C8 0.0 . . . . ?
C6 C7 C8 C9 0.0 . . . . ?
C7 C8 C9 C10 0.0 . . . . ?
C8 C9 C10 C5 0.0 . . . . ?
C6 C5 C10 C9 0.0 . . . . ?
P1 C5 C10 C9 -178.9(3) . . . . ?
C5 P1 C11 C12 -52.8(3) . . . . ?
C1 P1 C11 C12 58.8(3) . . . . ?
Pd1 P1 C11 C12 175.2(2) . . . . ?
C5 P1 C11 C16 127.4(3) . . . . ?
C1 P1 C11 C16 -120.9(3) . . . . ?
Pd1 P1 C11 C16 -4.5(3) . . . . ?
C16 C11 C12 C13 0.0 . . . . ?
P1 C11 C12 C13 -179.8(3) . . . . ?
C11 C12 C13 C14 0.0 . . . . ?
C12 C13 C14 C15 0.0 . . . . ?
C13 C14 C15 C16 0.0 . . . . ?
C14 C15 C16 C11 0.0 . . . . ?
C12 C11 C16 C15 0.0 . . . . ?
P1 C11 C16 C15 179.7(3) . . . . ?
C23 P2 C17 C18 83.6(3) . . . . ?
C29 P2 C17 C18 -166.6(2) . . . . ?
Pd1 P2 C17 C18 -43.1(3) . . . . ?
C23 P2 C17 C22 -93.6(3) . . . . ?
C29 P2 C17 C22 16.1(3) . . . . ?
Pd1 P2 C17 C22 139.7(2) . . . . ?
C22 C17 C18 C19 0.0 . . . . ?
P2 C17 C18 C19 -177.3(3) . . . . ?
C17 C18 C19 C20 0.0 . . . . ?
C18 C19 C20 C21 0.0 . . . . ?
C19 C20 C21 C22 0.0 . . . . ?
C20 C21 C22 C17 0.0 . . . . ?
C18 C17 C22 C21 0.0 . . . . ?
P2 C17 C22 C21 177.2(4) . . . . ?
C17 P2 C23 C24 -17.5(3) . . . . ?
C29 P2 C23 C24 -128.4(3) . . . . ?
Pd1 P2 C23 C24 106.0(2) . . . . ?
C17 P2 C23 C28 163.4(3) . . . . ?
C29 P2 C23 C28 52.6(3) . . . . ?
Pd1 P2 C23 C28 -73.1(3) . . . . ?
C28 C23 C24 C25 0.0 . . . . ?
P2 C23 C24 C25 -179.1(3) . . . . ?
C23 C24 C25 C26 0.0 . . . . ?
C24 C25 C26 C27 0.0 . . . . ?
C25 C26 C27 C28 0.0 . . . . ?
C26 C27 C28 C23 0.0 . . . . ?
C24 C23 C28 C27 0.0 . . . . ?
P2 C23 C28 C27 179.1(3) . . . . ?
C17 P2 C29 C30 90.6(3) . . . . ?
C23 P2 C29 C30 -160.8(3) . . . . ?
Pd1 P2 C29 C30 -32.5(3) . . . . ?
C17 P2 C29 C34 -86.9(3) . . . . ?
C23 P2 C29 C34 21.7(4) . . . . ?
Pd1 P2 C29 C34 150.0(3) . . . . ?
C34 C29 C30 C31 0.0 . . . . ?
P2 C29 C30 C31 -177.5(4) . . . . ?
C29 C30 C31 C32 0.0 . . . . ?
C30 C31 C32 C33 0.0 . . . . ?
C31 C32 C33 C34 0.0 . . . . ?
C32 C33 C34 C29 0.0 . . . . ?
C30 C29 C34 C33 0.0 . . . . ?
P2 C29 C34 C33 177.5(4) . . . . ?
